data_1554760
loop_
_publ_author_name
'Song, Zehua'
'Wang, Guotong'
'Li, Wei'
'Li, Shengkun'

_publ_section_title
;
 Innate pharmacophore assisted selective C--H functionalization to
 therapeutically important nicotinamides
;
_journal_issue 10
_journal_name_full 'Organic Chemistry Frontiers'
_journal_page_first 1613
_journal_paper_doi 10.1039/C9QO00170K
_journal_volume 6
_journal_year 2019
_chemical_formula_moiety 'C19 H20 N4 O3'
_chemical_formula_sum 'C19 H20 N4 O3'
_chemical_formula_weight 352.39
_space_group_crystal_system triclinic
_space_group_IT_number 2
_space_group_name_Hall '-P 1'
_space_group_name_H-M_alt 'P -1'
_atom_sites_solution_hydrogens geom
_atom_sites_solution_primary direct
_audit_creation_date 2016-12-23
_audit_creation_method
;
Olex2 1.2
(compiled 2016.11.30 svn.r3356 for OlexSys, GUI svn.r5269)
;
_audit_update_record
;
2018-08-28 deposited with the CCDC.	2019-03-25 downloaded from the CCDC.
;
_cell_angle_alpha 85.647(5)
_cell_angle_beta 76.146(5)
_cell_angle_gamma 78.816(5)
_cell_formula_units_Z 2
_cell_length_a 7.7358(5)
_cell_length_b 9.6039(6)
_cell_length_c 11.6310(7)
_cell_measurement_reflns_used 2676
_cell_measurement_temperature 100.00(10)
_cell_measurement_theta_max 28.9370
_cell_measurement_theta_min 3.7930
_cell_volume 822.65(9)
_computing_cell_refinement 'CrysAlisPro 1.171.38.43f (Rigaku OD, 2015)'
_computing_data_collection 'CrysAlisPro 1.171.38.43f (Rigaku OD, 2015)'
_computing_data_reduction 'CrysAlisPro 1.171.38.43f (Rigaku OD, 2015)'
_computing_molecular_graphics 'Olex2 (Dolomanov et al., 2009)'
_computing_publication_material 'Olex2 (Dolomanov et al., 2009)'
_computing_structure_refinement 'ShelXL (Sheldrick, 2015)'
_computing_structure_solution 'ShelXT (Sheldrick, 2015)'
_diffrn_ambient_environment N~2~
_diffrn_ambient_temperature 100.00(10)
_diffrn_detector 'CCD plate'
_diffrn_detector_area_resol_mean 5.2684
_diffrn_detector_type AtlasS2
_diffrn_measured_fraction_theta_full 0.9976
_diffrn_measured_fraction_theta_max 0.8362
_diffrn_measurement_details
;
List of Runs (angles in degrees, time in seconds):

  # Type    Start    End  Width  t~exp~   \w     \q     \k     \f   Frames
#--------------------------------------------------------------------------
  1  \w    -79.00  17.00   1.00    4.49    --  -11.51 -57.00  30.00   96
  2  \w    -32.00  59.00   1.00    4.49    --  -11.51  57.00-180.00   91
  3  \w    -15.00  76.00   1.00    4.49    --   11.74  77.00 -60.00   91
;
_diffrn_measurement_device 'four-circle diffractometer'
_diffrn_measurement_device_type 'SuperNova, Dual, Cu at zero, AtlasS2'
_diffrn_measurement_method '\w scans'
_diffrn_orient_matrix_type 'CrysAlisPro convention (1999,Acta A55,543-557)'
_diffrn_orient_matrix_UB_11 0.0825783000
_diffrn_orient_matrix_UB_12 0.0215525000
_diffrn_orient_matrix_UB_13 -0.0292284000
_diffrn_orient_matrix_UB_21 0.0488069000
_diffrn_orient_matrix_UB_22 -0.0661118000
_diffrn_orient_matrix_UB_23 0.0160136000
_diffrn_orient_matrix_UB_31 -0.0046103000
_diffrn_orient_matrix_UB_32 -0.0289491000
_diffrn_orient_matrix_UB_33 -0.0532752000
_diffrn_radiation_monochromator mirror
_diffrn_radiation_probe x-ray
_diffrn_radiation_type 'Mo K\a'
_diffrn_radiation_wavelength 0.71073
_diffrn_reflns_av_R_equivalents 0.0189
_diffrn_reflns_av_unetI/netI 0.0405
_diffrn_reflns_Laue_measured_fraction_full 0.998
_diffrn_reflns_Laue_measured_fraction_max 0.836
_diffrn_reflns_limit_h_max 10
_diffrn_reflns_limit_h_min -10
_diffrn_reflns_limit_k_max 12
_diffrn_reflns_limit_k_min -12
_diffrn_reflns_limit_l_max 15
_diffrn_reflns_limit_l_min -11
_diffrn_reflns_number 6220
_diffrn_reflns_point_group_measured_fraction_full 0.998
_diffrn_reflns_point_group_measured_fraction_max 0.836
_diffrn_reflns_theta_full 26.000
_diffrn_reflns_theta_max 29.493
_diffrn_reflns_theta_min 3.610
_diffrn_source 'micro-focus sealed X-ray tube'
_diffrn_source_type 'SuperNova (Mo) X-ray Source'
_exptl_absorpt_coefficient_mu 0.099
_exptl_absorpt_correction_T_max 1.00000
_exptl_absorpt_correction_T_min 0.75217
_exptl_absorpt_correction_type multi-scan
_exptl_absorpt_process_details
;
CrysAlisPro 1.171.38.43f (Rigaku Oxford Diffraction, 2015)
Empirical absorption correction using spherical harmonics,
 implemented in SCALE3 ABSPACK scaling algorithm.
;
_exptl_crystal_colour colorless
_exptl_crystal_density_diffrn 1.423
_exptl_crystal_description block
_exptl_crystal_F_000 372
_exptl_crystal_size_max 0.31
_exptl_crystal_size_mid 0.21
_exptl_crystal_size_min 0.13
_refine_diff_density_max 0.317
_refine_diff_density_min -0.246
_refine_diff_density_rms 0.050
_refine_ls_extinction_method none
_refine_ls_goodness_of_fit_ref 1.033
_refine_ls_hydrogen_treatment constr
_refine_ls_matrix_type full
_refine_ls_number_parameters 235
_refine_ls_number_reflns 3834
_refine_ls_number_restraints 0
_refine_ls_restrained_S_all 1.033
_refine_ls_R_factor_all 0.0588
_refine_ls_R_factor_gt 0.0458
_refine_ls_shift/su_max 0.001
_refine_ls_shift/su_mean 0.000
_refine_ls_structure_factor_coef Fsqd
_refine_ls_weighting_details 'w=1/[\s^2^(Fo^2^)+(0.0452P)^2^+0.3160P] where P=(Fo^2^+2Fc^2^)/3'
_refine_ls_weighting_scheme calc
_refine_ls_wR_factor_gt 0.1048
_refine_ls_wR_factor_ref 0.1137
_reflns_Friedel_coverage 0.000
_reflns_number_gt 3126
_reflns_number_total 3834
_reflns_threshold_expression 'I > 2\s(I)'
_cod_data_source_file c9qo00170k2.cif
_cod_data_source_block exp_178
_cod_original_cell_volume 822.64(9)
_cod_database_code 1554760
_shelx_space_group_comment
;
The symmetry employed for this shelxl refinement is uniquely defined
by the following loop, which should always be used as a source of
symmetry information in preference to the above space-group names.
They are only intended as comments.
;
_shelx_estimated_absorpt_t_max 0.987
_shelx_estimated_absorpt_t_min 0.970
_reflns_odcompleteness_completeness 99.76
_reflns_odcompleteness_iscentric 1
_reflns_odcompleteness_theta 26.32
_olex2_refinement_description
;
1. Fixed Uiso
 At 1.2 times of:
  All C(H) groups, All C(H,H) groups, All N(H) groups
2.a Secondary CH2 refined with riding coordinates:
 C1(H1A,H1B), C16(H16A,H16B), C19(H19A,H19B), C2(H2A,H2B), C18(H18A,H18B),
 C17(H17A,H17B)
2.b Aromatic/amide H refined with riding coordinates:
 N2(H2), C8(H8), C5(H5), C12(H12), C6(H6), C14(H14), C13(H13), C7(H7)
;
_shelx_shelxl_version_number 2014/7
_olex2_date_sample_data_collection 2016-12-23
_olex2_submission_special_instructions 'No special instructions were received'
_oxdiff_exptl_absorpt_empirical_details
;
Empirical correction (ABSPACK) includes:
- Absorption correction using spherical harmonics
- Frame scaling
;
_oxdiff_exptl_absorpt_empirical_full_max 1.557
_oxdiff_exptl_absorpt_empirical_full_min 0.699

loop_
_space_group_symop_operation_xyz
'x, y, z'
'-x, -y, -z'

loop_
_atom_site_label
_atom_site_type_symbol
_atom_site_fract_x
_atom_site_fract_y
_atom_site_fract_z
_atom_site_U_iso_or_equiv
_atom_site_adp_type
_atom_site_occupancy
_atom_site_site_symmetry_order
_atom_site_calc_flag
_atom_site_refinement_flags_posn
O2 O 0.10015(15) 0.48072(12) 0.69790(9) 0.0220(3) Uani 1 1 d .
O3 O 0.17722(15) 1.06216(11) 0.84140(9) 0.0226(3) Uani 1 1 d .
O1 O 0.71917(16) 0.85154(12) 0.47629(9) 0.0256(3) Uani 1 1 d .
N2 N 0.32853(16) 0.61022(13) 0.65946(10) 0.0162(3) Uani 1 1 d .
H2 H 0.4057 0.6364 0.6917 0.019 Uiso 1 1 calc R
N1 N 0.61819(17) 0.73641(14) 0.64800(11) 0.0192(3) Uani 1 1 d .
N3 N 0.25630(17) 0.33694(14) 1.01387(11) 0.0199(3) Uani 1 1 d .
N4 N 0.24394(16) 0.76330(12) 0.88657(10) 0.0152(3) Uani 1 1 d .
C8 C 0.2241(2) 0.61572(16) 0.47533(13) 0.0187(3) Uani 1 1 d .
H8 H 0.1381 0.5607 0.5111 0.022 Uiso 1 1 calc R
C11 C 0.22683(19) 0.51609(15) 0.85793(12) 0.0146(3) Uani 1 1 d .
C3 C 0.60268(19) 0.77091(15) 0.54291(12) 0.0155(3) Uani 1 1 d .
C9 C 0.34043(19) 0.65076(15) 0.53978(12) 0.0149(3) Uani 1 1 d .
C4 C 0.47332(19) 0.73195(15) 0.48278(12) 0.0158(3) Uani 1 1 d .
C10 C 0.20969(19) 0.53422(15) 0.73166(12) 0.0152(3) Uani 1 1 d .
C5 C 0.4843(2) 0.77572(16) 0.36438(13) 0.0203(3) Uani 1 1 d .
H5 H 0.5730 0.8273 0.3264 0.024 Uiso 1 1 calc R
C12 C 0.22704(19) 0.37898(16) 0.90678(13) 0.0176(3) Uani 1 1 d .
H12 H 0.2052 0.3115 0.8614 0.021 Uiso 1 1 calc R
C15 C 0.24643(19) 0.62267(15) 0.92856(12) 0.0148(3) Uani 1 1 d .
C6 C 0.3655(2) 0.74362(17) 0.30259(13) 0.0215(3) Uani 1 1 d .
H6 H 0.3720 0.7759 0.2245 0.026 Uiso 1 1 calc R
C14 C 0.2731(2) 0.57900(16) 1.04111(13) 0.0186(3) Uani 1 1 d .
H14 H 0.2866 0.6449 1.0914 0.022 Uiso 1 1 calc R
C1 C 0.8247(2) 0.88601(17) 0.55428(13) 0.0210(3) Uani 1 1 d .
H1A H 0.7928 0.9859 0.5726 0.025 Uiso 1 1 calc R
H1B H 0.9534 0.8632 0.5188 0.025 Uiso 1 1 calc R
C13 C 0.2797(2) 0.43886(17) 1.07818(13) 0.0201(3) Uani 1 1 d .
H13 H 0.3017 0.4133 1.1528 0.024 Uiso 1 1 calc R
C16 C 0.0839(2) 0.83545(16) 0.84396(13) 0.0181(3) Uani 1 1 d .
H16A H -0.0172 0.8613 0.9108 0.022 Uiso 1 1 calc R
H16B H 0.0501 0.7721 0.7955 0.022 Uiso 1 1 calc R
C19 C 0.2974(2) 0.85992(16) 0.95781(13) 0.0191(3) Uani 1 1 d .
H19A H 0.4065 0.8141 0.9825 0.023 Uiso 1 1 calc R
H19B H 0.2022 0.8840 1.0283 0.023 Uiso 1 1 calc R
C2 C 0.7735(2) 0.79290(17) 0.66517(13) 0.0205(3) Uani 1 1 d .
H2A H 0.8733 0.7165 0.6720 0.025 Uiso 1 1 calc R
H2B H 0.7401 0.8486 0.7359 0.025 Uiso 1 1 calc R
C7 C 0.2368(2) 0.66303(17) 0.35795(13) 0.0211(3) Uani 1 1 d .
H7 H 0.1580 0.6403 0.3162 0.025 Uiso 1 1 calc R
C18 C 0.3310(2) 0.99317(16) 0.88465(14) 0.0217(3) Uani 1 1 d .
H18A H 0.3625 1.0584 0.9327 0.026 Uiso 1 1 calc R
H18B H 0.4330 0.9688 0.8180 0.026 Uiso 1 1 calc R
C17 C 0.1270(2) 0.96721(16) 0.77198(13) 0.0208(3) Uani 1 1 d .
H17A H 0.2253 0.9405 0.7037 0.025 Uiso 1 1 calc R
H17B H 0.0218 1.0146 0.7435 0.025 Uiso 1 1 calc R

loop_
_atom_site_aniso_label
_atom_site_aniso_U_11
_atom_site_aniso_U_22
_atom_site_aniso_U_33
_atom_site_aniso_U_23
_atom_site_aniso_U_13
_atom_site_aniso_U_12
O2 0.0251(6) 0.0241(6) 0.0214(5) 0.0006(4) -0.0075(4) -0.0133(5)
O3 0.0280(6) 0.0139(5) 0.0273(6) 0.0007(4) -0.0089(5) -0.0045(5)
O1 0.0307(6) 0.0319(7) 0.0195(5) 0.0061(5) -0.0065(5) -0.0204(5)
N2 0.0172(6) 0.0197(7) 0.0138(6) 0.0006(5) -0.0047(5) -0.0076(5)
N1 0.0189(6) 0.0232(7) 0.0182(6) 0.0017(5) -0.0069(5) -0.0082(5)
N3 0.0202(7) 0.0177(7) 0.0217(6) 0.0034(5) -0.0040(5) -0.0055(5)
N4 0.0192(6) 0.0115(6) 0.0167(6) 0.0005(5) -0.0067(5) -0.0041(5)
C8 0.0181(7) 0.0208(8) 0.0176(7) -0.0049(6) -0.0031(6) -0.0040(6)
C11 0.0129(7) 0.0147(7) 0.0157(7) 0.0001(5) -0.0020(5) -0.0033(5)
C3 0.0149(7) 0.0125(7) 0.0174(7) 0.0003(5) -0.0005(5) -0.0026(6)
C9 0.0161(7) 0.0146(7) 0.0130(6) -0.0019(5) -0.0027(5) -0.0009(6)
C4 0.0173(7) 0.0143(7) 0.0155(7) -0.0011(5) -0.0034(5) -0.0023(6)
C10 0.0155(7) 0.0127(7) 0.0175(7) -0.0014(5) -0.0036(5) -0.0026(5)
C5 0.0256(8) 0.0177(8) 0.0175(7) 0.0013(6) -0.0033(6) -0.0064(6)
C12 0.0164(7) 0.0156(7) 0.0201(7) -0.0002(6) -0.0014(6) -0.0047(6)
C15 0.0126(7) 0.0142(7) 0.0173(7) 0.0012(5) -0.0017(5) -0.0042(5)
C6 0.0289(9) 0.0241(8) 0.0126(7) 0.0005(6) -0.0061(6) -0.0066(7)
C14 0.0222(8) 0.0190(8) 0.0152(7) -0.0014(6) -0.0038(6) -0.0055(6)
C1 0.0185(8) 0.0206(8) 0.0257(8) -0.0010(6) -0.0055(6) -0.0074(6)
C13 0.0213(8) 0.0232(8) 0.0161(7) 0.0056(6) -0.0049(6) -0.0066(6)
C16 0.0187(7) 0.0145(7) 0.0217(7) -0.0004(6) -0.0058(6) -0.0030(6)
C19 0.0239(8) 0.0155(7) 0.0199(7) -0.0024(6) -0.0075(6) -0.0050(6)
C2 0.0169(7) 0.0244(8) 0.0218(7) -0.0009(6) -0.0057(6) -0.0061(6)
C7 0.0228(8) 0.0256(8) 0.0172(7) -0.0049(6) -0.0083(6) -0.0038(6)
C18 0.0237(8) 0.0165(8) 0.0272(8) -0.0010(6) -0.0078(6) -0.0063(6)
C17 0.0258(8) 0.0172(8) 0.0206(7) 0.0023(6) -0.0084(6) -0.0044(6)

loop_
_atom_type_symbol
_atom_type_description
_atom_type_scat_dispersion_real
_atom_type_scat_dispersion_imag
_atom_type_scat_source
C C 0.0033 0.0016 'International Tables Vol C Tables 4.2.6.8 and 6.1.1.4'
H H 0.0000 0.0000 'International Tables Vol C Tables 4.2.6.8 and 6.1.1.4'
N N 0.0061 0.0033 'International Tables Vol C Tables 4.2.6.8 and 6.1.1.4'
O O 0.0106 0.0060 'International Tables Vol C Tables 4.2.6.8 and 6.1.1.4'

loop_
_geom_angle_atom_site_label_1
_geom_angle_atom_site_label_2
_geom_angle_atom_site_label_3
_geom_angle
C17 O3 C18 109.99(11)
C3 O1 C1 106.09(11)
C9 N2 H2 115.8
C10 N2 H2 115.8
C10 N2 C9 128.34(13)
C3 N1 C2 107.03(12)
C12 N3 C13 115.45(13)
C15 N4 C16 117.31(12)
C15 N4 C19 117.41(11)
C19 N4 C16 109.85(11)
C9 C8 H8 119.9
C7 C8 H8 119.9
C7 C8 C9 120.20(14)
C12 C11 C10 115.32(13)
C12 C11 C15 118.41(13)
C15 C11 C10 126.25(13)
O1 C3 C4 115.16(12)
N1 C3 O1 117.64(14)
N1 C3 C4 127.20(14)
N2 C9 C4 118.64(13)
C8 C9 N2 122.37(13)
C8 C9 C4 118.98(13)
C9 C4 C3 122.54(12)
C5 C4 C3 118.13(14)
C5 C4 C9 119.33(14)
O2 C10 N2 124.13(13)
O2 C10 C11 121.07(13)
N2 C10 C11 114.76(13)
C4 C5 H5 119.4
C6 C5 C4 121.14(15)
C6 C5 H5 119.4
N3 C12 C11 125.07(14)
N3 C12 H12 117.5
C11 C12 H12 117.5
N4 C15 C11 121.74(12)
C14 C15 N4 122.02(14)
C14 C15 C11 116.22(13)
C5 C6 H6 120.2
C5 C6 C7 119.52(14)
C7 C6 H6 120.2
C15 C14 H14 119.8
C13 C14 C15 120.37(14)
C13 C14 H14 119.8
O1 C1 H1A 111.0
O1 C1 H1B 111.0
O1 C1 C2 103.56(12)
H1A C1 H1B 109.0
C2 C1 H1A 111.0
C2 C1 H1B 111.0
N3 C13 C14 124.33(14)
N3 C13 H13 117.8
C14 C13 H13 117.8
N4 C16 H16A 109.8
N4 C16 H16B 109.8
N4 C16 C17 109.35(12)
H16A C16 H16B 108.3
C17 C16 H16A 109.8
C17 C16 H16B 109.8
N4 C19 H19A 109.8
N4 C19 H19B 109.8
N4 C19 C18 109.16(12)
H19A C19 H19B 108.3
C18 C19 H19A 109.8
C18 C19 H19B 109.8
N1 C2 C1 104.48(12)
N1 C2 H2A 110.9
N1 C2 H2B 110.9
C1 C2 H2A 110.9
C1 C2 H2B 110.9
H2A C2 H2B 108.9
C8 C7 H7 119.6
C6 C7 C8 120.80(14)
C6 C7 H7 119.6
O3 C18 C19 112.43(13)
O3 C18 H18A 109.1
O3 C18 H18B 109.1
C19 C18 H18A 109.1
C19 C18 H18B 109.1
H18A C18 H18B 107.8
O3 C17 C16 110.88(12)
O3 C17 H17A 109.5
O3 C17 H17B 109.5
C16 C17 H17A 109.5
C16 C17 H17B 109.5
H17A C17 H17B 108.1

loop_
_geom_bond_atom_site_label_1
_geom_bond_atom_site_label_2
_geom_bond_distance
O2 C10 1.2228(18)
O3 C18 1.4274(18)
O3 C17 1.4263(19)
O1 C3 1.3628(18)
O1 C1 1.4507(19)
N2 H2 0.8600
N2 C9 1.4028(18)
N2 C10 1.3714(19)
N1 C3 1.2694(19)
N1 C2 1.4705(19)
N3 C12 1.3375(19)
N3 C13 1.340(2)
N4 C15 1.3990(18)
N4 C16 1.4725(18)
N4 C19 1.4655(19)
C8 H8 0.9300
C8 C9 1.401(2)
C8 C7 1.392(2)
C11 C10 1.500(2)
C11 C12 1.394(2)
C11 C15 1.412(2)
C3 C4 1.467(2)
C9 C4 1.418(2)
C4 C5 1.396(2)
C5 H5 0.9300
C5 C6 1.384(2)
C12 H12 0.9300
C15 C14 1.395(2)
C6 H6 0.9300
C6 C7 1.386(2)
C14 H14 0.9300
C14 C13 1.377(2)
C1 H1A 0.9700
C1 H1B 0.9700
C1 C2 1.529(2)
C13 H13 0.9300
C16 H16A 0.9700
C16 H16B 0.9700
C16 C17 1.511(2)
C19 H19A 0.9700
C19 H19B 0.9700
C19 C18 1.512(2)
C2 H2A 0.9700
C2 H2B 0.9700
C7 H7 0.9300
C18 H18A 0.9700
C18 H18B 0.9700
C17 H17A 0.9700
C17 H17B 0.9700

loop_
_geom_torsion_atom_site_label_1
_geom_torsion_atom_site_label_2
_geom_torsion_atom_site_label_3
_geom_torsion_atom_site_label_4
_geom_torsion
O1 C3 C4 C9 -178.76(13)
O1 C3 C4 C5 2.03(19)
O1 C1 C2 N1 -10.75(15)
N2 C9 C4 C3 2.2(2)
N2 C9 C4 C5 -178.64(13)
N1 C3 C4 C9 2.2(2)
N1 C3 C4 C5 -177.06(14)
N4 C15 C14 C13 -178.23(13)
N4 C16 C17 O3 -59.42(16)
N4 C19 C18 O3 56.95(16)
C8 C9 C4 C3 -178.79(13)
C8 C9 C4 C5 0.4(2)
C11 C15 C14 C13 0.1(2)
C3 O1 C1 C2 9.43(15)
C3 N1 C2 C1 8.40(16)
C3 C4 C5 C6 -179.46(13)
C9 N2 C10 O2 5.3(2)
C9 N2 C10 C11 -176.65(13)
C9 C8 C7 C6 0.8(2)
C9 C4 C5 C6 1.3(2)
C4 C5 C6 C7 -2.0(2)
C10 N2 C9 C8 -0.1(2)
C10 N2 C9 C4 178.94(13)
C10 C11 C12 N3 173.99(13)
C10 C11 C15 N4 2.9(2)
C10 C11 C15 C14 -175.51(14)
C5 C6 C7 C8 0.9(2)
C12 N3 C13 C14 0.7(2)
C12 C11 C10 O2 44.18(19)
C12 C11 C10 N2 -133.94(14)
C12 C11 C15 N4 -178.73(13)
C12 C11 C15 C14 2.9(2)
C15 N4 C16 C17 -164.20(12)
C15 N4 C19 C18 165.99(12)
C15 C11 C10 O2 -137.35(15)
C15 C11 C10 N2 44.5(2)
C15 C11 C12 N3 -4.6(2)
C15 C14 C13 N3 -2.1(2)
C1 O1 C3 N1 -4.79(18)
C1 O1 C3 C4 176.03(12)
C13 N3 C12 C11 2.7(2)
C16 N4 C15 C11 56.38(18)
C16 N4 C15 C14 -125.36(15)
C16 N4 C19 C18 -56.56(15)
C19 N4 C15 C11 -169.33(13)
C19 N4 C15 C14 8.9(2)
C19 N4 C16 C17 58.30(15)
C2 N1 C3 O1 -2.60(18)
C2 N1 C3 C4 176.47(14)
C7 C8 C9 N2 177.56(13)
C7 C8 C9 C4 -1.5(2)
C18 O3 C17 C16 58.67(16)
C17 O3 C18 C19 -57.90(16)
